data_4515812
loop_
_publ_author_name
'Messinis, Antonis M.'
'Batsanov, Andrei S.'
'Wright, William R. H.'
'Howard, Judith A. K.'
'Hanton, Martin J.'
'Dyer, Philip W.'

_publ_section_title
;
 Bis(Imido) Tungsten Complexes: Efficient Precatalysts for the Homogeneous
 Dimerization of Ethylene
;
_journal_issue 12
_journal_name_full 'ACS Catalysis'
_journal_page_first 11249
_journal_paper_doi 10.1021/acscatal.8b02202
_journal_volume 8
_journal_year 2018
_chemical_absolute_configuration ad
_chemical_formula_moiety 'C22 H30 Cl2 N4 O6 W, C H2 Cl2'
_chemical_formula_sum 'C23 H32 Cl4 N4 O6 W'
_chemical_formula_weight 786.17
_space_group_crystal_system orthorhombic
_space_group_IT_number 29
_space_group_name_Hall 'P 2c -2ac'
_space_group_name_H-M_alt 'P c a 21'
_atom_sites_solution_hydrogens mixed
_atom_sites_solution_primary direct
_atom_sites_solution_secondary difmap
_audit_creation_date 2017-11-08
_audit_creation_method
;
Olex2 1.2-beta
(compiled 2017.08.10 svn.r3458 for OlexSys, GUI svn.r5381)
;
_cell_angle_alpha 90
_cell_angle_beta 90
_cell_angle_gamma 90
_cell_formula_units_Z 4
_cell_length_a 16.4344(6)
_cell_length_b 10.2454(3)
_cell_length_c 17.7291(7)
_cell_measurement_reflns_used 9291
_cell_measurement_temperature 120(2)
_cell_measurement_theta_max 29.973
_cell_measurement_theta_min 2.297
_cell_volume 2985.17(18)
_computing_cell_refinement 'SAINT v7.46A (Bruker, 2008)'
_computing_data_collection 'SMART v5.625 (Bruker, 2001)'
_computing_data_reduction 'SAINT v7.46A (Bruker, 2008)'
_computing_molecular_graphics 'Olex2 (Dolomanov et al., 2009)'
_computing_publication_material 'Olex2 (Dolomanov et al., 2009)'
_computing_structure_refinement 'ShelXL 2016/6 (Sheldrick, 2015)'
_computing_structure_solution 'SHELXS (Sheldrick, 2008)'
_diffrn_ambient_temperature 120
_diffrn_detector_area_resol_mean 5.6
_diffrn_measured_fraction_theta_full 1.000
_diffrn_measured_fraction_theta_max 1.000
_diffrn_measurement_device_type 'Bruker SMART CCD 6000 area detector'
_diffrn_measurement_method '\w scans'
_diffrn_radiation_monochromator graphite
_diffrn_radiation_type MoK\a
_diffrn_radiation_wavelength 0.71073
_diffrn_radiation_xray_symbol K-L~3~
_diffrn_reflns_av_R_equivalents 0.0465
_diffrn_reflns_av_unetI/netI 0.0401
_diffrn_reflns_Laue_measured_fraction_full 1.000
_diffrn_reflns_Laue_measured_fraction_max 1.000
_diffrn_reflns_limit_h_max 23
_diffrn_reflns_limit_h_min -23
_diffrn_reflns_limit_k_max 14
_diffrn_reflns_limit_k_min -14
_diffrn_reflns_limit_l_max 24
_diffrn_reflns_limit_l_min -24
_diffrn_reflns_number 52310
_diffrn_reflns_point_group_measured_fraction_full 0.997
_diffrn_reflns_point_group_measured_fraction_max 0.998
_diffrn_reflns_theta_full 25.242
_diffrn_reflns_theta_max 29.994
_diffrn_reflns_theta_min 1.988
_diffrn_source 'sealed X-ray tube'
_diffrn_source_current 35.0
_diffrn_source_power 1.75
_diffrn_source_target Mo
_diffrn_source_voltage 50.0
_diffrn_standards_number 0
_exptl_absorpt_coefficient_mu 4.270
_exptl_absorpt_correction_T_max 0.7925
_exptl_absorpt_correction_T_min 0.3942
_exptl_absorpt_correction_type integration
_exptl_absorpt_process_details
;
 SADABS-2008/1 (Bruker,2008) was used for absorption correction. 
 wR2(int) was 0.0830 before and 0.0742 after correction. The Ratio 
 of minimum to maximum transmission is 0.4974. The \l/2 correction 
 factor is 0.0015.
;
_exptl_crystal_colour 'light brown'
_exptl_crystal_density_diffrn 1.749
_exptl_crystal_density_method 'not measured'
_exptl_crystal_description plate
_exptl_crystal_F_000 1552
_exptl_crystal_size_max 0.25
_exptl_crystal_size_mid 0.22
_exptl_crystal_size_min 0.04
_refine_diff_density_max 3.733
_refine_diff_density_min -1.218
_refine_diff_density_rms 0.116
_refine_ls_abs_structure_details
;
 Flack x determined using 3453 quotients [(I+)-(I-)]/[(I+)+(I-)]
 (Parsons, Flack and Wagner, Acta Cryst. B69 (2013) 249-259). 
 x = -0.037(8) by classical fit to all intensities.
 Hooft parameter y = -0.029(4).
;
_refine_ls_abs_structure_Flack -0.037(4)
_refine_ls_extinction_method none
_refine_ls_goodness_of_fit_ref 1.050
_refine_ls_hydrogen_treatment mixed
_refine_ls_matrix_type full
_refine_ls_number_parameters 355
_refine_ls_number_reflns 8673
_refine_ls_number_restraints 1
_refine_ls_restrained_S_all 1.050
_refine_ls_R_factor_all 0.0332
_refine_ls_R_factor_gt 0.0266
_refine_ls_shift/su_max 0.001
_refine_ls_shift/su_mean 0.000
_refine_ls_structure_factor_coef Fsqd
_refine_ls_weighting_details 'w=1/[\s^2^(Fo^2^)+(0.0160P)^2^+3.6540P] where P=(Fo^2^+2Fc^2^)/3'
_refine_ls_weighting_scheme calc
_refine_ls_wR_factor_gt 0.0578
_refine_ls_wR_factor_ref 0.0607
_reflns_Friedel_coverage 0.937
_reflns_Friedel_fraction_full 0.995
_reflns_Friedel_fraction_max 0.997
_reflns_number_gt 7670
_reflns_number_total 8673
_reflns_threshold_expression 'I > 2\s(I)'
_cod_data_source_file W-bisimido.cif
_cod_data_source_block 16_11srv222
_cod_database_code 4515812
_shelx_shelxl_version_number 2016/6
_shelx_space_group_comment
;
The symmetry employed for this shelxl refinement is uniquely defined
by the following loop, which should always be used as a source of
symmetry information in preference to the above space-group names.
They are only intended as comments.
;
_shelx_estimated_absorpt_t_max 0.848
_shelx_estimated_absorpt_t_min 0.415
_olex2_refinement_description
;
1. Fixed Uiso
 At 1.2 times of:
  All C(H) groups, All C(H,H) groups
2. Others
 Uiso(H1A)=Uiso(H1B)=Uiso(H1C)=FVAR(1)
 Uiso(H4A)=Uiso(H4B)=Uiso(H4C)=FVAR(2)
 Uiso(H18A)=Uiso(H18B)=Uiso(H18C)=FVAR(3)
 Uiso(H19A)=Uiso(H19B)=Uiso(H19C)=FVAR(4)
 Uiso(H21A)=Uiso(H21B)=Uiso(H21C)=FVAR(5)
 Uiso(H22A)=Uiso(H22B)=Uiso(H22C)=FVAR(6)
3.a Riding coordinates:
 C7(H7), C8(H8), C9(H9), C13(H13), C14(H14), C15(H15), C17(H17), C20(H20)
3.b Rotating group:
 C1(H1A,H1B,H1C), C4(H4A,H4B,H4C), C18(H18A,H18B,H18C), C19(H19A,H19B,H19C),
 C21(H21A,H21B,H21C), C22(H22A,H22B,H22C)
3.c Secondary CH2 refined with riding coordinates:
 C2(H2A,H2B), C3(H3A,H3B), C23(H23A,H23B)
;
_olex2_submission_special_instructions 'No special instructions were received'

loop_
_space_group_symop_operation_xyz
'x, y, z'
'-x, -y, z+1/2'
'-x+1/2, y, z+1/2'
'x+1/2, -y, z'

loop_
_atom_site_label
_atom_site_type_symbol
_atom_site_fract_x
_atom_site_fract_y
_atom_site_fract_z
_atom_site_U_iso_or_equiv
_atom_site_adp_type
_atom_site_occupancy
_atom_site_site_symmetry_order
_atom_site_calc_flag
_atom_site_refinement_flags_posn
W1 W 0.16249(2) 0.85778(2) 0.24133(2) 0.01350(5) Uani 1 1 d .
Cl1 Cl 0.05601(8) 0.99681(13) 0.20042(7) 0.0201(2) Uani 1 1 d .
Cl2 Cl 0.29973(7) 0.78687(13) 0.25842(7) 0.0222(3) Uani 1 1 d .
O1 O 0.2141(2) 0.9155(4) 0.1269(2) 0.0214(8) Uani 1 1 d .
O2 O 0.2277(2) 1.0573(3) 0.2526(3) 0.0207(10) Uani 1 1 d .
O3 O 0.2452(3) 0.5390(4) 0.1469(3) 0.0358(11) Uani 1 1 d .
O4 O 0.2667(2) 0.4066(4) 0.2406(5) 0.0373(9) Uani 1 1 d .
O5 O -0.0557(3) 0.7377(5) 0.1617(3) 0.0355(11) Uani 1 1 d .
O6 O -0.0741(3) 0.7275(5) 0.2831(3) 0.0339(11) Uani 1 1 d .
N1 N 0.1243(3) 0.7067(4) 0.2056(2) 0.0169(8) Uani 1 1 d .
N2 N 0.1378(3) 0.8533(4) 0.3370(2) 0.0153(8) Uani 1 1 d .
N3 N 0.2219(3) 0.4728(5) 0.1996(3) 0.0262(11) Uani 1 1 d .
N4 N -0.0450(3) 0.6888(5) 0.2236(3) 0.0257(13) Uani 1 1 d .
C1 C 0.1736(4) 0.8703(7) 0.0588(3) 0.0322(15) Uani 1 1 d .
H1A H 0.159957 0.777660 0.064081 0.039(13) Uiso 1 1 d GR
H1B H 0.209830 0.882112 0.015419 0.039(13) Uiso 1 1 d GR
H1C H 0.123631 0.920807 0.050963 0.039(13) Uiso 1 1 d GR
C2 C 0.2394(4) 1.0496(6) 0.1209(4) 0.0277(13) Uani 1 1 d .
H2A H 0.191370 1.106520 0.113669 0.033 Uiso 1 1 calc R
H2B H 0.276023 1.060619 0.077040 0.033 Uiso 1 1 calc R
C3 C 0.2825(4) 1.0859(6) 0.1914(4) 0.0291(14) Uani 1 1 d .
H3A H 0.333327 1.034678 0.196640 0.035 Uiso 1 1 calc R
H3B H 0.296589 1.179832 0.190996 0.035 Uiso 1 1 calc R
C4 C 0.2624(4) 1.0944(7) 0.3252(4) 0.0273(13) Uani 1 1 d .
H4A H 0.225109 1.068586 0.365748 0.026(11) Uiso 1 1 d GR
H4B H 0.270524 1.189075 0.326661 0.026(11) Uiso 1 1 d GR
H4C H 0.314779 1.050259 0.332150 0.026(11) Uiso 1 1 d GR
C5 C 0.0903(3) 0.5856(5) 0.2147(3) 0.0175(10) Uani 1 1 d .
C6 C 0.1347(4) 0.4684(6) 0.2166(3) 0.0279(13) Uani 1 1 d .
C7 C 0.0997(3) 0.3493(5) 0.2310(5) 0.0234(15) Uani 1 1 d .
H7 H 0.132639 0.273192 0.232884 0.028 Uiso 1 1 d R
C8 C 0.0164(3) 0.3395(4) 0.2427(7) 0.0241(9) Uani 1 1 d .
H8 H -0.007938 0.257025 0.252177 0.029 Uiso 1 1 d R
C9 C -0.0309(3) 0.4515(4) 0.2403(6) 0.0228(9) Uani 1 1 d .
H9 H -0.088046 0.446751 0.248135 0.027 Uiso 1 1 d R
C10 C 0.0062(3) 0.5703(5) 0.2265(3) 0.0196(13) Uani 1 1 d .
C11 C 0.1241(3) 0.8392(5) 0.4139(3) 0.0167(10) Uani 1 1 d .
C12 C 0.1513(3) 0.7230(6) 0.4501(3) 0.0208(11) Uani 1 1 d .
C13 C 0.1390(4) 0.7146(6) 0.5279(3) 0.0257(12) Uani 1 1 d .
H13 H 0.156812 0.638669 0.553902 0.031 Uiso 1 1 d R
C14 C 0.1016(4) 0.8140(7) 0.5684(3) 0.0282(13) Uani 1 1 d .
H14 H 0.094580 0.806112 0.621426 0.034 Uiso 1 1 d R
C15 C 0.0741(4) 0.9260(7) 0.5308(3) 0.0263(12) Uani 1 1 d .
H15 H 0.047873 0.993092 0.558616 0.032 Uiso 1 1 d R
C16 C 0.0846(3) 0.9408(6) 0.4537(3) 0.0193(10) Uani 1 1 d .
C17 C 0.1922(4) 0.6137(6) 0.4075(3) 0.0246(12) Uani 1 1 d .
H17 H 0.188862 0.634787 0.352475 0.029 Uiso 1 1 d R
C18 C 0.2823(4) 0.6034(7) 0.4283(4) 0.0328(14) Uani 1 1 d .
H18A H 0.308759 0.688019 0.420398 0.042(13) Uiso 1 1 d GR
H18B H 0.308515 0.537422 0.396452 0.042(13) Uiso 1 1 d GR
H18C H 0.287427 0.578067 0.481388 0.042(13) Uiso 1 1 d GR
C19 C 0.1491(5) 0.4832(7) 0.4199(4) 0.0355(15) Uani 1 1 d .
H19A H 0.151355 0.460120 0.473489 0.033(11) Uiso 1 1 d GR
H19B H 0.176218 0.415243 0.390158 0.033(11) Uiso 1 1 d GR
H19C H 0.092212 0.490561 0.403974 0.033(11) Uiso 1 1 d GR
C20 C 0.0497(3) 1.0572(5) 0.4114(3) 0.0211(11) Uani 1 1 d .
H20 H 0.083622 1.071787 0.365369 0.025 Uiso 1 1 d R
C21 C -0.0370(3) 1.0247(6) 0.3859(4) 0.0263(12) Uani 1 1 d .
H21A H -0.035894 0.948095 0.352808 0.021(10) Uiso 1 1 d GR
H21B H -0.059791 1.099208 0.358319 0.021(10) Uiso 1 1 d GR
H21C H -0.070855 1.006150 0.430084 0.021(10) Uiso 1 1 d GR
C22 C 0.0506(4) 1.1833(7) 0.4581(4) 0.0340(15) Uani 1 1 d .
H22A H 0.013825 1.173924 0.501294 0.041(12) Uiso 1 1 d GR
H22B H 0.032475 1.256356 0.426592 0.041(12) Uiso 1 1 d GR
H22C H 0.105922 1.200143 0.476186 0.041(12) Uiso 1 1 d GR
Cl3 Cl -0.15611(12) 0.7286(2) 0.48783(14) 0.0517(5) Uani 1 1 d .
Cl4 Cl -0.04461(12) 0.5192(2) 0.53323(11) 0.0456(4) Uani 1 1 d .
C23 C -0.0635(4) 0.6463(7) 0.4692(4) 0.0369(16) Uani 1 1 d .
H23A H -0.065222 0.610080 0.417432 0.044 Uiso 1 1 calc R
H23B H -0.018134 0.709712 0.471518 0.044 Uiso 1 1 calc R

loop_
_atom_site_aniso_label
_atom_site_aniso_U_11
_atom_site_aniso_U_22
_atom_site_aniso_U_33
_atom_site_aniso_U_23
_atom_site_aniso_U_13
_atom_site_aniso_U_12
W1 0.01335(7) 0.01216(7) 0.01499(8) 0.00045(13) 0.00000(13) 0.00030(6)
Cl1 0.0186(5) 0.0186(6) 0.0231(6) 0.0010(5) -0.0018(5) 0.0039(5)
Cl2 0.0155(5) 0.0205(6) 0.0308(9) 0.0029(5) -0.0005(4) 0.0028(4)
O1 0.0228(19) 0.023(2) 0.0188(19) 0.0027(16) 0.0033(15) 0.0004(16)
O2 0.0159(15) 0.0169(16) 0.029(3) 0.0009(16) 0.0030(16) -0.0029(12)
O3 0.029(2) 0.032(2) 0.046(3) 0.005(2) 0.018(2) 0.0019(19)
O4 0.0192(16) 0.0301(19) 0.063(3) 0.007(4) -0.004(4) 0.0065(14)
O5 0.030(2) 0.036(3) 0.041(3) 0.007(2) -0.002(2) 0.010(2)
O6 0.030(2) 0.031(3) 0.040(3) -0.010(2) 0.005(2) 0.007(2)
N1 0.016(2) 0.017(2) 0.018(2) -0.0016(17) -0.0004(17) 0.0007(17)
N2 0.0121(18) 0.019(2) 0.015(2) 0.0017(17) -0.0013(16) -0.0002(16)
N3 0.022(2) 0.017(2) 0.040(3) -0.004(2) 0.003(2) 0.0021(18)
N4 0.017(2) 0.018(2) 0.042(4) -0.005(2) 0.001(2) -0.0023(17)
C1 0.039(4) 0.046(4) 0.011(3) -0.005(2) -0.003(2) 0.004(3)
C2 0.030(3) 0.028(3) 0.025(3) 0.005(2) 0.009(3) 0.003(3)
C3 0.026(3) 0.018(3) 0.043(4) 0.003(3) 0.013(3) -0.005(2)
C4 0.025(3) 0.028(3) 0.029(3) -0.006(3) -0.006(3) -0.005(3)
C5 0.013(2) 0.021(3) 0.018(2) -0.002(2) -0.0034(17) -0.0040(19)
C6 0.026(3) 0.027(3) 0.031(3) -0.018(2) 0.013(2) -0.014(2)
C7 0.023(2) 0.017(2) 0.030(4) -0.004(2) -0.002(3) 0.0004(18)
C8 0.0210(19) 0.019(2) 0.032(2) -0.001(4) 0.002(4) -0.0035(16)
C9 0.0164(19) 0.021(2) 0.031(2) -0.002(4) 0.001(4) -0.0022(16)
C10 0.0132(19) 0.019(2) 0.027(4) -0.003(2) -0.0034(19) 0.0013(18)
C11 0.014(2) 0.025(3) 0.012(2) 0.0020(19) -0.0012(19) -0.006(2)
C12 0.021(3) 0.022(3) 0.020(3) 0.003(2) -0.005(2) -0.004(2)
C13 0.028(3) 0.028(3) 0.021(3) 0.008(2) -0.002(2) -0.003(2)
C14 0.027(3) 0.043(4) 0.014(3) 0.005(2) 0.001(2) -0.003(3)
C15 0.024(3) 0.033(3) 0.022(3) -0.005(3) 0.003(2) -0.004(2)
C16 0.016(2) 0.022(3) 0.019(2) -0.002(2) 0.001(2) -0.004(2)
C17 0.024(3) 0.024(3) 0.025(3) 0.006(2) -0.002(2) 0.002(2)
C18 0.031(3) 0.035(4) 0.032(3) 0.000(3) -0.005(3) 0.009(3)
C19 0.051(4) 0.024(3) 0.031(3) 0.005(3) 0.002(3) -0.005(3)
C20 0.020(2) 0.023(3) 0.021(3) 0.001(2) 0.003(2) 0.001(2)
C21 0.021(3) 0.030(3) 0.028(3) -0.002(2) 0.002(2) 0.002(2)
C22 0.039(4) 0.027(3) 0.036(4) -0.006(3) 0.002(3) -0.004(3)
Cl3 0.0507(11) 0.0411(11) 0.0633(13) -0.0173(10) 0.0101(9) 0.0023(8)
Cl4 0.0396(9) 0.0599(12) 0.0373(9) 0.0124(8) -0.0022(7) -0.0132(9)
C23 0.030(3) 0.048(4) 0.033(4) 0.007(3) 0.001(3) -0.005(3)

loop_
_atom_type_symbol
_atom_type_description
_atom_type_scat_dispersion_real
_atom_type_scat_dispersion_imag
_atom_type_scat_source
C C 0.0033 0.0016 'International Tables Vol C Tables 4.2.6.8 and 6.1.1.4'
H H 0.0000 0.0000 'International Tables Vol C Tables 4.2.6.8 and 6.1.1.4'
Cl Cl 0.1484 0.1585 'International Tables Vol C Tables 4.2.6.8 and 6.1.1.4'
N N 0.0061 0.0033 'International Tables Vol C Tables 4.2.6.8 and 6.1.1.4'
O O 0.0106 0.0060 'International Tables Vol C Tables 4.2.6.8 and 6.1.1.4'
W W -0.8490 6.8722 'International Tables Vol C Tables 4.2.6.8 and 6.1.1.4'

loop_
_exptl_crystal_face_index_h
_exptl_crystal_face_index_k
_exptl_crystal_face_index_l
_exptl_crystal_face_perp_dist
0.00 1.00 0.00 0.0200
0.00 -1.00 0.00 0.0200
-2.00 0.00 1.00 0.0950
-1.00 0.00 -3.00 0.1100
1.00 0.00 3.00 0.1100
2.00 0.00 1.00 0.1100
1.00 0.00 -2.00 0.1100
-1.00 0.00 2.00 0.1200
-2.00 0.00 -1.00 0.1200

loop_
_geom_angle_atom_site_label_1
_geom_angle_atom_site_label_2
_geom_angle_atom_site_label_3
_geom_angle
Cl1 W1 Cl2 156.73(5)
O1 W1 Cl1 81.18(10)
O1 W1 Cl2 80.79(10)
O1 W1 O2 71.06(16)
O2 W1 Cl1 80.67(10)
O2 W1 Cl2 79.65(9)
N1 W1 Cl1 98.78(14)
N1 W1 Cl2 96.52(14)
N1 W1 O1 92.29(17)
N1 W1 O2 163.28(18)
N2 W1 Cl1 98.16(15)
N2 W1 Cl2 95.05(15)
N2 W1 O1 163.68(18)
N2 W1 O2 92.69(19)
N2 W1 N1 103.9(2)
C1 O1 W1 119.1(4)
C2 O1 W1 114.9(3)
C2 O1 C1 112.0(5)
C3 O2 W1 113.8(4)
C3 O2 C4 111.6(5)
C4 O2 W1 119.1(4)
C5 N1 W1 152.3(4)
C11 N2 W1 174.0(4)
O3 N3 O4 124.7(5)
O3 N3 C6 118.9(5)
O4 N3 C6 116.5(5)
O5 N4 O6 125.9(5)
O5 N4 C10 116.8(5)
O6 N4 C10 117.4(5)
O1 C2 C3 108.4(5)
O2 C3 C2 106.5(5)
N1 C5 C6 124.4(5)
N1 C5 C10 121.3(5)
C6 C5 C10 114.3(5)
C5 C6 N3 118.5(5)
C7 C6 N3 118.4(5)
C7 C6 C5 123.1(5)
C6 C7 C8 120.3(5)
C9 C8 C7 119.3(5)
C10 C9 C8 119.1(4)
C5 C10 N4 117.5(5)
C9 C10 N4 118.6(4)
C9 C10 C5 123.9(5)
N2 C11 C12 118.5(5)
N2 C11 C16 119.2(5)
C16 C11 C12 122.3(5)
C11 C12 C17 122.3(5)
C13 C12 C11 116.8(6)
C13 C12 C17 120.9(5)
C14 C13 C12 121.9(6)
C13 C14 C15 119.7(5)
C16 C15 C14 121.3(6)
C11 C16 C20 120.3(5)
C15 C16 C11 117.9(5)
C15 C16 C20 121.7(5)
C12 C17 C18 111.2(5)
C12 C17 C19 111.8(5)
C19 C17 C18 110.6(5)
C16 C20 C21 109.0(5)
C16 C20 C22 113.0(5)
C21 C20 C22 110.6(5)
Cl4 C23 Cl3 112.6(4)

loop_
_geom_bond_atom_site_label_1
_geom_bond_atom_site_label_2
_geom_bond_distance
W1 Cl1 2.3701(13)
W1 Cl2 2.3889(12)
W1 O1 2.278(4)
W1 O2 2.317(3)
W1 N1 1.787(4)
W1 N2 1.745(4)
O1 C1 1.454(7)
O1 C2 1.439(7)
O2 C3 1.440(7)
O2 C4 1.458(8)
O3 N3 1.216(7)
O4 N3 1.238(8)
O5 N4 1.220(7)
O6 N4 1.223(7)
N1 C5 1.369(7)
N2 C11 1.389(7)
N3 C6 1.465(7)
N4 C10 1.478(7)
C2 C3 1.484(10)
C5 C6 1.406(9)
C5 C10 1.407(7)
C6 C7 1.373(8)
C7 C8 1.388(7)
C8 C9 1.387(6)
C9 C10 1.383(7)
C11 C12 1.425(8)
C11 C16 1.415(8)
C12 C13 1.397(8)
C12 C17 1.509(8)
C13 C14 1.391(9)
C14 C15 1.402(9)
C15 C16 1.385(8)
C16 C20 1.521(8)
C17 C18 1.530(9)
C17 C19 1.529(9)
C20 C21 1.532(8)
C20 C22 1.534(9)
Cl3 C23 1.771(8)
Cl4 C23 1.755(7)
